data_7151914
loop_
_publ_author_name
'Campbell, Craig D.'
'Collett, Christopher J.'
'Thomson, Jennifer E.'
'Slawin, Alexandra M. Z.'
'Smith, Andrew D.'

_publ_section_title
;
 Organic base effects in NHC promoted O- to C-carboxyl transfer;
 chemoselectivity profiles, mechanistic studies and domino catalysis.
;
_journal_issue 11
_journal_name_full 'Organic &amp; biomolecular chemistry'
_journal_page_first 4205
_journal_page_last 4218
_journal_paper_doi 10.1039/c1ob05160a
_journal_volume 9
_journal_year 2011
_chemical_absolute_configuration unk
_chemical_formula_moiety 'C11 H7 F5 N3,B F4'
_chemical_formula_sum 'C11 H7 B F9 N3'
_chemical_formula_weight 363.01
_chemical_name_systematic
;
?
;
_space_group_IT_number 4
_symmetry_cell_setting monoclinic
_symmetry_space_group_name_Hall 'P 2yb'
_symmetry_space_group_name_H-M 'P 1 21 1'
_atom_sites_solution_hydrogens geom
_atom_sites_solution_primary direct
_atom_sites_solution_secondary difmap
_audit_creation_method SHELXL-97
_cell_angle_alpha 90.00
_cell_angle_beta 101.725(5)
_cell_angle_gamma 90.00
_cell_formula_units_Z 2
_cell_length_a 8.2061(17)
_cell_length_b 7.6948(16)
_cell_length_c 10.792(2)
_cell_measurement_reflns_used 2238
_cell_measurement_temperature 93(2)
_cell_measurement_theta_max 28.4883
_cell_measurement_theta_min 1.9271
_cell_volume 667.2(2)
_computing_cell_refinement 'CrystalClear (Rigaku Corp., 2004)'
_computing_data_collection 'CrystalClear (Rigaku Corp., 2004)'
_computing_data_reduction 'CrystalClear (Rigaku Corp., 2004)'
_computing_molecular_graphics 'Bruker SHELXTL'
_computing_publication_material 'Bruker SHELXTL'
_computing_structure_refinement 'SHELXL-97 (Sheldrick, 1997)'
_computing_structure_solution 'SHELXS-97 (Sheldrick, 1990)'
_diffrn_ambient_temperature 93(2)
_diffrn_measured_fraction_theta_full 0.987
_diffrn_measured_fraction_theta_max 0.986
_diffrn_measurement_device_type CCD
_diffrn_measurement_method '\w and \f scans'
_diffrn_radiation_monochromator confocal
_diffrn_radiation_source 'rotating anode'
_diffrn_radiation_type MoK\a
_diffrn_radiation_wavelength 0.71073
_diffrn_reflns_av_R_equivalents 0.0308
_diffrn_reflns_av_sigmaI/netI 0.0611
_diffrn_reflns_limit_h_max 8
_diffrn_reflns_limit_h_min -9
_diffrn_reflns_limit_k_max 9
_diffrn_reflns_limit_k_min -7
_diffrn_reflns_limit_l_max 12
_diffrn_reflns_limit_l_min -12
_diffrn_reflns_number 4345
_diffrn_reflns_theta_full 25.00
_diffrn_reflns_theta_max 25.33
_diffrn_reflns_theta_min 1.93
_exptl_absorpt_coefficient_mu 0.198
_exptl_absorpt_correction_T_max 1.0000
_exptl_absorpt_correction_T_min 0.8056
_exptl_absorpt_correction_type multi-scan
_exptl_absorpt_process_details 'Jacobson, R. (1998) Private communication'
_exptl_crystal_colour Colorless
_exptl_crystal_density_diffrn 1.807
_exptl_crystal_density_method 'not measured'
_exptl_crystal_description Prism
_exptl_crystal_F_000 360
_exptl_crystal_size_max 0.1000
_exptl_crystal_size_mid 0.1000
_exptl_crystal_size_min 0.1000
_refine_diff_density_max 0.394
_refine_diff_density_min -0.334
_refine_diff_density_rms 0.070
_refine_ls_abs_structure_details 'Flack H D (1983), Acta Cryst. A39, 876-881'
_refine_ls_abs_structure_Flack 0.2(12)
_refine_ls_extinction_coef 0.018(6)
_refine_ls_extinction_expression Fc^*^=kFc[1+0.001xFc^2^\l^3^/sin(2\q)]^-1/4^
_refine_ls_extinction_method SHELXL
_refine_ls_goodness_of_fit_ref 1.051
_refine_ls_hydrogen_treatment constr
_refine_ls_matrix_type full
_refine_ls_number_parameters 218
_refine_ls_number_reflns 2050
_refine_ls_number_restraints 1
_refine_ls_restrained_S_all 1.051
_refine_ls_R_factor_all 0.0638
_refine_ls_R_factor_gt 0.0528
_refine_ls_shift/su_max 0.009
_refine_ls_shift/su_mean 0.001
_refine_ls_structure_factor_coef Fsqd
_refine_ls_weighting_details 'calc w=1/[\s^2^(Fo^2^)+(0.0757P)^2^+0.0000P] where P=(Fo^2^+2Fc^2^)/3'
_refine_ls_weighting_scheme calc
_refine_ls_wR_factor_gt 0.1303
_refine_ls_wR_factor_ref 0.1421
_reflns_number_gt 1644
_reflns_number_total 2050
_reflns_threshold_expression >2sigma(I)
_cod_data_source_file c1ob05160a.txt
_cod_data_source_block 9
_cod_depositor_comments
;
The following automatic conversions were performed:

'_symmetry_cell_setting' value 'Monoclinic' changed to 'monoclinic'
according to /home/saulius/struct/CIF-dictionaries/cif_core.dic
dictionary named 'cif_core.dic' version 2.4.1 from 2010-06-29.

Automatic conversion script
Id: cif_fix_values 1715 2011-07-08 13:25:40Z adriana 
;
_cod_original_sg_symbol_H-M P2(1)
_cod_database_code 7151914

loop_
_symmetry_equiv_pos_as_xyz
'x, y, z'
'-x, y+1/2, -z'

loop_
_atom_site_label
_atom_site_type_symbol
_atom_site_fract_x
_atom_site_fract_y
_atom_site_fract_z
_atom_site_U_iso_or_equiv
_atom_site_adp_type
_atom_site_occupancy
_atom_site_symmetry_multiplicity
_atom_site_calc_flag
_atom_site_refinement_flags
_atom_site_disorder_assembly
_atom_site_disorder_group
N1 N 0.1843(4) 0.6191(5) 0.6469(3) 0.0356(9) Uani 1 1 d . . .
N2 N 0.2510(4) 0.6853(5) 0.5491(3) 0.0299(8) Uani 1 1 d . . .
C3 C 0.4082(5) 0.7312(6) 0.5859(4) 0.0361(11) Uani 1 1 d . . .
H3A H 0.4797 0.7756 0.5343 0.043 Uiso 1 1 calc R . .
N3A N 0.4460(4) 0.7028(6) 0.7097(3) 0.0332(8) Uani 1 1 d . . .
C4 C 0.5889(5) 0.7190(8) 0.8160(4) 0.0394(11) Uani 1 1 d . . .
H4A H 0.6102 0.8420 0.8411 0.047 Uiso 1 1 calc R . .
H4B H 0.6907 0.6684 0.7948 0.047 Uiso 1 1 calc R . .
C5 C 0.5335(6) 0.6183(10) 0.9169(5) 0.068(2) Uani 1 1 d . . .
H5A H 0.5622 0.6821 0.9981 0.082 Uiso 1 1 calc R . .
H5B H 0.5913 0.5046 0.9276 0.082 Uiso 1 1 calc R . .
C6 C 0.3457(5) 0.5899(7) 0.8816(4) 0.0405(12) Uani 1 1 d . . .
H6A H 0.3161 0.4681 0.8968 0.049 Uiso 1 1 calc R . .
H6B H 0.2860 0.6687 0.9296 0.049 Uiso 1 1 calc R . .
C1A C 0.3081(5) 0.6321(7) 0.7438(4) 0.0347(10) Uani 1 1 d . . .
C7 C 0.1553(5) 0.6944(7) 0.4226(3) 0.0291(9) Uani 1 1 d . . .
F8 F 0.1149(4) 0.3928(4) 0.4169(3) 0.0510(8) Uani 1 1 d . . .
C8 C 0.0915(6) 0.5479(6) 0.3586(4) 0.0350(11) Uani 1 1 d . . .
F9 F -0.0529(4) 0.4118(4) 0.1727(3) 0.0539(8) Uani 1 1 d . . .
C9 C 0.0073(5) 0.5560(7) 0.2356(4) 0.0351(11) Uani 1 1 d . . .
F10 F -0.0881(3) 0.7226(4) 0.0526(2) 0.0441(7) Uani 1 1 d . . .
C10 C -0.0093(5) 0.7135(7) 0.1744(4) 0.0317(10) Uani 1 1 d . . .
F11 F 0.0405(3) 1.0146(3) 0.1741(2) 0.0408(7) Uani 1 1 d . . .
C11 C 0.0549(5) 0.8614(6) 0.2350(4) 0.0293(9) Uani 1 1 d . . .
F12 F 0.2005(3) 0.9968(3) 0.4200(2) 0.0390(7) Uani 1 1 d . . .
C12 C 0.1360(5) 0.8520(6) 0.3613(4) 0.0308(10) Uani 1 1 d . . .
B1 B 0.5083(7) 0.6818(9) 0.2752(4) 0.0410(13) Uani 1 1 d . . .
F1 F 0.4641(4) 0.5568(4) 0.3544(3) 0.0541(8) Uani 1 1 d . . .
F2 F 0.3812(3) 0.6899(6) 0.1692(2) 0.0707(11) Uani 1 1 d . . .
F3 F 0.6537(3) 0.6399(6) 0.2402(3) 0.0742(13) Uani 1 1 d . . .
F4 F 0.5168(5) 0.8390(4) 0.3403(3) 0.0676(10) Uani 1 1 d . . .

loop_
_atom_site_aniso_label
_atom_site_aniso_U_11
_atom_site_aniso_U_22
_atom_site_aniso_U_33
_atom_site_aniso_U_23
_atom_site_aniso_U_13
_atom_site_aniso_U_12
N1 0.0317(18) 0.047(2) 0.0274(18) 0.0048(18) 0.0032(16) -0.0033(17)
N2 0.0309(19) 0.032(2) 0.0261(17) 0.0027(16) 0.0034(15) -0.0022(15)
C3 0.035(2) 0.038(3) 0.035(2) 0.001(2) 0.006(2) -0.0030(19)
N3A 0.0331(19) 0.035(2) 0.0302(17) 0.0036(17) 0.0039(15) -0.0007(16)
C4 0.032(2) 0.050(3) 0.031(2) 0.004(2) -0.005(2) -0.001(2)
C5 0.043(3) 0.116(6) 0.039(3) 0.002(3) -0.005(2) -0.031(3)
C6 0.039(2) 0.052(3) 0.029(2) 0.006(2) 0.004(2) -0.002(2)
C1A 0.034(2) 0.038(3) 0.032(2) 0.002(2) 0.006(2) -0.002(2)
C7 0.031(2) 0.033(2) 0.0222(19) 0.000(2) 0.0022(18) 0.0005(18)
F8 0.070(2) 0.0335(17) 0.0457(16) 0.0026(14) 0.0020(14) -0.0102(14)
C8 0.042(2) 0.030(3) 0.032(2) 0.004(2) 0.006(2) -0.002(2)
F9 0.070(2) 0.0412(18) 0.0447(15) -0.0124(14) -0.0011(15) -0.0133(16)
C9 0.038(2) 0.035(3) 0.032(2) -0.008(2) 0.007(2) -0.013(2)
F10 0.0429(14) 0.061(2) 0.0262(12) -0.0019(14) 0.0018(11) -0.0059(13)
C10 0.029(2) 0.046(3) 0.0179(18) 0.002(2) -0.0006(17) -0.005(2)
F11 0.0397(14) 0.0401(17) 0.0392(15) 0.0094(13) -0.0002(12) 0.0005(12)
C11 0.030(2) 0.032(3) 0.026(2) 0.007(2) 0.0060(17) 0.0016(18)
F12 0.0433(14) 0.0280(15) 0.0404(15) -0.0021(12) -0.0043(12) -0.0019(12)
C12 0.030(2) 0.028(2) 0.033(2) -0.002(2) 0.0027(18) 0.0016(18)
B1 0.044(3) 0.056(4) 0.026(2) 0.007(3) 0.013(2) 0.004(3)
F1 0.082(2) 0.0374(18) 0.0496(16) 0.0049(15) 0.0283(15) 0.0024(15)
F2 0.0501(18) 0.130(3) 0.0323(14) 0.012(2) 0.0093(13) 0.023(2)
F3 0.0324(14) 0.144(4) 0.0476(16) -0.006(2) 0.0115(13) 0.0111(19)
F4 0.104(3) 0.046(2) 0.065(2) -0.0040(17) 0.0455(19) -0.0201(19)

loop_
_atom_type_symbol
_atom_type_description
_atom_type_scat_dispersion_real
_atom_type_scat_dispersion_imag
_atom_type_scat_source
C C 0.0033 0.0016 'International Tables Vol C Tables 4.2.6.8 and 6.1.1.4'
H H 0.0000 0.0000 'International Tables Vol C Tables 4.2.6.8 and 6.1.1.4'
B B 0.0013 0.0007 'International Tables Vol C Tables 4.2.6.8 and 6.1.1.4'
N N 0.0061 0.0033 'International Tables Vol C Tables 4.2.6.8 and 6.1.1.4'
F F 0.0171 0.0103 'International Tables Vol C Tables 4.2.6.8 and 6.1.1.4'

loop_
_geom_angle_atom_site_label_1
_geom_angle_atom_site_label_2
_geom_angle_atom_site_label_3
_geom_angle
_geom_angle_site_symmetry_1
_geom_angle_site_symmetry_3
_geom_angle_publ_flag
C1A N1 N2 102.6(3) . . ?
C3 N2 N1 112.6(3) . . ?
C3 N2 C7 126.0(4) . . ?
N1 N2 C7 121.4(3) . . ?
N2 C3 N3A 105.8(4) . . ?
N2 C3 H3A 127.1 . . ?
N3A C3 H3A 127.1 . . ?
C3 N3A C1A 107.4(4) . . ?
C3 N3A C4 139.3(4) . . ?
C1A N3A C4 113.3(4) . . ?
N3A C4 C5 102.4(4) . . ?
N3A C4 H4A 111.3 . . ?
C5 C4 H4A 111.3 . . ?
N3A C4 H4B 111.3 . . ?
C5 C4 H4B 111.3 . . ?
H4A C4 H4B 109.2 . . ?
C4 C5 C6 109.7(4) . . ?
C4 C5 H5A 109.7 . . ?
C6 C5 H5A 109.7 . . ?
C4 C5 H5B 109.7 . . ?
C6 C5 H5B 109.7 . . ?
H5A C5 H5B 108.2 . . ?
C1A C6 C5 102.2(4) . . ?
C1A C6 H6A 111.3 . . ?
C5 C6 H6A 111.3 . . ?
C1A C6 H6B 111.3 . . ?
C5 C6 H6B 111.3 . . ?
H6A C6 H6B 109.2 . . ?
N1 C1A N3A 111.5(4) . . ?
N1 C1A C6 138.7(4) . . ?
N3A C1A C6 109.8(3) . . ?
C8 C7 C12 119.2(3) . . ?
C8 C7 N2 121.4(4) . . ?
C12 C7 N2 119.3(4) . . ?
F8 C8 C9 119.4(4) . . ?
F8 C8 C7 119.4(4) . . ?
C9 C8 C7 121.2(4) . . ?
F9 C9 C8 121.0(4) . . ?
F9 C9 C10 119.7(4) . . ?
C8 C9 C10 119.2(4) . . ?
F10 C10 C11 119.2(4) . . ?
F10 C10 C9 119.8(4) . . ?
C11 C10 C9 121.0(3) . . ?
F11 C11 C10 120.7(4) . . ?
F11 C11 C12 120.1(4) . . ?
C10 C11 C12 119.2(4) . . ?
F12 C12 C7 120.7(4) . . ?
F12 C12 C11 119.1(4) . . ?
C7 C12 C11 120.1(4) . . ?
F3 B1 F2 109.7(4) . . ?
F3 B1 F1 111.2(5) . . ?
F2 B1 F1 107.1(4) . . ?
F3 B1 F4 112.9(5) . . ?
F2 B1 F4 109.3(5) . . ?
F1 B1 F4 106.5(4) . . ?

loop_
_geom_bond_atom_site_label_1
_geom_bond_atom_site_label_2
_geom_bond_distance
_geom_bond_site_symmetry_2
_geom_bond_publ_flag
N1 C1A 1.305(5) . ?
N1 N2 1.381(5) . ?
N2 C3 1.318(5) . ?
N2 C7 1.433(5) . ?
C3 N3A 1.327(6) . ?
C3 H3A 0.9500 . ?
N3A C1A 1.371(6) . ?
N3A C4 1.470(5) . ?
C4 C5 1.481(7) . ?
C4 H4A 0.9900 . ?
C4 H4B 0.9900 . ?
C5 C6 1.526(6) . ?
C5 H5A 0.9900 . ?
C5 H5B 0.9900 . ?
C6 C1A 1.492(6) . ?
C6 H6A 0.9900 . ?
C6 H6B 0.9900 . ?
C7 C8 1.369(7) . ?
C7 C12 1.375(7) . ?
F8 C8 1.345(6) . ?
C8 C9 1.367(6) . ?
F9 C9 1.342(5) . ?
C9 C10 1.374(7) . ?
F10 C10 1.344(4) . ?
C10 C11 1.363(6) . ?
F11 C11 1.343(5) . ?
C11 C12 1.392(6) . ?
F12 C12 1.337(5) . ?
B1 F3 1.361(6) . ?
B1 F2 1.384(5) . ?
B1 F1 1.384(6) . ?
B1 F4 1.394(7) . ?

loop_
_geom_torsion_atom_site_label_1
_geom_torsion_atom_site_label_2
_geom_torsion_atom_site_label_3
_geom_torsion_atom_site_label_4
_geom_torsion
_geom_torsion_site_symmetry_1
_geom_torsion_site_symmetry_2
_geom_torsion_site_symmetry_3
_geom_torsion_site_symmetry_4
_geom_torsion_publ_flag
C1A N1 N2 C3 1.5(5) . . . . ?
C1A N1 N2 C7 179.6(4) . . . . ?
N1 N2 C3 N3A -2.5(6) . . . . ?
C7 N2 C3 N3A 179.6(5) . . . . ?
N2 C3 N3A C1A 2.4(6) . . . . ?
N2 C3 N3A C4 179.8(6) . . . . ?
C3 N3A C4 C5 -166.9(7) . . . . ?
C1A N3A C4 C5 10.5(6) . . . . ?
N3A C4 C5 C6 -16.1(7) . . . . ?
C4 C5 C6 C1A 15.8(7) . . . . ?
N2 N1 C1A N3A 0.1(5) . . . . ?
N2 N1 C1A C6 -178.6(6) . . . . ?
C3 N3A C1A N1 -1.6(6) . . . . ?
C4 N3A C1A N1 -179.7(5) . . . . ?
C3 N3A C1A C6 177.5(4) . . . . ?
C4 N3A C1A C6 -0.7(6) . . . . ?
C5 C6 C1A N1 169.5(7) . . . . ?
C5 C6 C1A N3A -9.1(6) . . . . ?
C3 N2 C7 C8 117.3(5) . . . . ?
N1 N2 C7 C8 -60.5(6) . . . . ?
C3 N2 C7 C12 -58.5(6) . . . . ?
N1 N2 C7 C12 123.7(5) . . . . ?
C12 C7 C8 F8 177.8(4) . . . . ?
N2 C7 C8 F8 2.1(6) . . . . ?
C12 C7 C8 C9 -0.9(7) . . . . ?
N2 C7 C8 C9 -176.7(4) . . . . ?
F8 C8 C9 F9 0.3(7) . . . . ?
C7 C8 C9 F9 179.1(4) . . . . ?
F8 C8 C9 C10 -176.9(4) . . . . ?
C7 C8 C9 C10 1.8(7) . . . . ?
F9 C9 C10 F10 1.0(6) . . . . ?
C8 C9 C10 F10 178.3(4) . . . . ?
F9 C9 C10 C11 -178.1(4) . . . . ?
C8 C9 C10 C11 -0.8(7) . . . . ?
F10 C10 C11 F11 -0.2(6) . . . . ?
C9 C10 C11 F11 179.0(4) . . . . ?
F10 C10 C11 C12 179.8(4) . . . . ?
C9 C10 C11 C12 -1.1(7) . . . . ?
C8 C7 C12 F12 -178.2(4) . . . . ?
N2 C7 C12 F12 -2.4(6) . . . . ?
C8 C7 C12 C11 -1.0(6) . . . . ?
N2 C7 C12 C11 174.8(4) . . . . ?
F11 C11 C12 F12 -0.8(6) . . . . ?
C10 C11 C12 F12 179.3(4) . . . . ?
F11 C11 C12 C7 -178.0(4) . . . . ?
C10 C11 C12 C7 2.0(7) . . . . ?

loop_
_cod_related_entry_id
_cod_related_entry_database
_cod_related_entry_code
1 ChemSpider 9327802
